data_2230897
loop_
_publ_author_name
'Hu, Ruofei'
'Hu, Yuanying'
'Zhu, Qingzeng'

_publ_section_title
;
 Poly[[(1,10-phenanthroline-\k^2^<i>N</i>,<i>N</i>')zinc]-\m-2,5-bis(allyloxy)terephthalato-\k^2^<i>O</i>^1^:<i>O</i>^4^]
;
_journal_coeditor_code VN2012
_journal_issue 7
_journal_name_full 'Acta Crystallographica Section E'
_journal_page_first m936
_journal_paper_doi 10.1107/S1600536811022392
_journal_volume 67
_journal_year 2011
_chemical_formula_iupac '[Zn (C14 H12 O6) (C12 H8 N2)]'
_chemical_formula_moiety 'C26 H20 N2 O6 Zn'
_chemical_formula_sum 'C26 H20 N2 O6 Zn'
_chemical_formula_weight 521.81
_chemical_name_systematic
;
Poly[[(1,10-phenanthroline-\k^2^<i>N</i>,<i>N</i>')zinc]-\m-2,5-
bis(allyloxy)terephthalato-\k^2^<i>O</i>^1^:<i>O</i>^4^]
;
_space_group_IT_number 15
_symmetry_cell_setting monoclinic
_symmetry_space_group_name_Hall '-C 2yc'
_symmetry_space_group_name_H-M 'C 1 2/c 1'
_atom_sites_solution_hydrogens geom
_atom_sites_solution_primary direct
_atom_sites_solution_secondary difmap
_audit_creation_method SHELXL-97
_cell_angle_alpha 90.00
_cell_angle_beta 118.462(5)
_cell_angle_gamma 90.00
_cell_formula_units_Z 4
_cell_length_a 21.428(10)
_cell_length_b 9.458(4)
_cell_length_c 12.897(6)
_cell_measurement_reflns_used 80
_cell_measurement_temperature 293(2)
_cell_measurement_theta_max 27.19
_cell_measurement_theta_min 2.41
_cell_volume 2297.9(18)
_computing_cell_refinement 'SAINT-Plus (Bruker, 2007)'
_computing_data_collection 'APEX2 (Bruker, 2007)'
_computing_data_reduction 'SAINT-Plus (Bruker, 2007)'
_computing_molecular_graphics 'SHELXTL (Sheldrick, 2008)'
_computing_publication_material 'SHELXTL (Sheldrick, 2008)'
_computing_structure_refinement 'SHELXL97 (Sheldrick, 2008)'
_computing_structure_solution 'SHELXS97 (Sheldrick, 2008)'
_diffrn_ambient_temperature 293(2)
_diffrn_measured_fraction_theta_full 0.965
_diffrn_measured_fraction_theta_max 0.965
_diffrn_measurement_device_type 'Bruker P4'
_diffrn_measurement_method \w
_diffrn_radiation_monochromator graphite
_diffrn_radiation_source 'fine-focus sealed tube'
_diffrn_radiation_type MoK\a
_diffrn_radiation_wavelength 0.71073
_diffrn_reflns_av_R_equivalents 0.0276
_diffrn_reflns_av_sigmaI/netI 0.0259
_diffrn_reflns_limit_h_max 27
_diffrn_reflns_limit_h_min -27
_diffrn_reflns_limit_k_max 7
_diffrn_reflns_limit_k_min -12
_diffrn_reflns_limit_l_max 16
_diffrn_reflns_limit_l_min -16
_diffrn_reflns_number 8294
_diffrn_reflns_theta_full 27.49
_diffrn_reflns_theta_max 27.49
_diffrn_reflns_theta_min 3.90
_diffrn_standards_decay_% 0
_diffrn_standards_interval_time 0
_diffrn_standards_number 0
_exptl_absorpt_coefficient_mu 1.115
_exptl_absorpt_correction_T_max 0.7915
_exptl_absorpt_correction_T_min 0.7679
_exptl_absorpt_correction_type multi-scan
_exptl_absorpt_process_details '(SADABS; Sheldrick, 1996)'
_exptl_crystal_colour pink
_exptl_crystal_density_diffrn 1.508
_exptl_crystal_density_method 'not measured'
_exptl_crystal_description block
_exptl_crystal_F_000 1072
_exptl_crystal_size_max 0.25
_exptl_crystal_size_mid 0.23
_exptl_crystal_size_min 0.22
_refine_diff_density_max 0.318
_refine_diff_density_min -0.344
_refine_ls_extinction_method none
_refine_ls_goodness_of_fit_ref 1.043
_refine_ls_hydrogen_treatment constr
_refine_ls_matrix_type full
_refine_ls_number_parameters 159
_refine_ls_number_reflns 2546
_refine_ls_number_restraints 0
_refine_ls_restrained_S_all 1.043
_refine_ls_R_factor_all 0.0324
_refine_ls_R_factor_gt 0.0293
_refine_ls_shift/su_max 0.001
_refine_ls_shift/su_mean 0.000
_refine_ls_structure_factor_coef Fsqd
_refine_ls_weighting_details 'calc w=1/[\s^2^(Fo^2^)+(0.0463P)^2^+0.9430P] where P=(Fo^2^+2Fc^2^)/3'
_refine_ls_weighting_scheme calc
_refine_ls_wR_factor_gt 0.0758
_refine_ls_wR_factor_ref 0.0776
_reflns_number_gt 2325
_reflns_number_total 2546
_reflns_threshold_expression I>2\s(I)
_cod_data_source_file vn2012.cif
_cod_data_source_block I
_cod_original_sg_symbol_H-M 'C 2/c'
_cod_database_code 2230897
_cod_database_fobs_code 2230897

loop_
_symmetry_equiv_pos_as_xyz
'x, y, z'
'-x, y, -z+1/2'
'x+1/2, y+1/2, z'
'-x+1/2, y+1/2, -z+1/2'
'-x, -y, -z'
'x, -y, z-1/2'
'-x+1/2, -y+1/2, -z'
'x+1/2, -y+1/2, z-1/2'

loop_
_atom_site_type_symbol
_atom_site_label
_atom_site_fract_x
_atom_site_fract_y
_atom_site_fract_z
_atom_site_U_iso_or_equiv
_atom_site_adp_type
_atom_site_calc_flag
_atom_site_refinement_flags
_atom_site_occupancy
_atom_site_symmetry_multiplicity
_atom_site_disorder_assembly
_atom_site_disorder_group
Zn Zn1 1.0000 0.52903(2) 0.7500 0.02792(10) Uani d S 1 2 . .
O O1 0.89786(8) 0.40767(17) 0.77262(12) 0.0557(4) Uani d . 1 1 . .
O O2 0.91910(6) 0.43004(14) 0.62292(11) 0.0391(3) Uani d . 1 1 . .
O O3 0.80413(7) 0.19659(16) 0.73891(11) 0.0514(4) Uani d . 1 1 . .
N N1 0.97095(7) 0.69874(13) 0.82237(11) 0.0301(3) Uani d . 1 1 . .
C C1 0.88075(8) 0.38949(16) 0.66788(14) 0.0336(3) Uani d . 1 1 . .
C C2 0.81280(8) 0.31540(16) 0.58400(14) 0.0312(3) Uani d . 1 1 . .
C C3 0.77669(8) 0.22152(18) 0.62095(14) 0.0337(3) Uani d . 1 1 . .
C C4 0.78541(8) 0.34259(17) 0.46410(15) 0.0345(3) Uani d . 1 1 . .
H H4 0.8092 0.4055 0.4398 0.041 Uiso calc R 1 1 . .
C C5 0.76293(11) 0.1225(3) 0.78059(18) 0.0574(5) Uani d . 1 1 . .
H H5A 0.7644 0.0218 0.7674 0.069 Uiso calc R 1 1 . .
H H5B 0.7139 0.1533 0.7381 0.069 Uiso calc R 1 1 . .
C C6 0.79184(12) 0.1506(3) 0.90851(19) 0.0650(6) Uani d . 1 1 . .
H H6 0.7738 0.0967 0.9484 0.078 Uiso calc R 1 1 . .
C C7 0.83955(14) 0.2426(3) 0.9693(2) 0.0753(7) Uani d . 1 1 . .
H H7A 0.8592 0.2989 0.9331 0.090 Uiso calc R 1 1 . .
H H7B 0.8545 0.2528 1.0494 0.090 Uiso calc R 1 1 . .
C C8 0.94114(9) 0.6966(2) 0.89252(16) 0.0409(4) Uani d . 1 1 . .
H H8 0.9341 0.6100 0.9195 0.049 Uiso calc R 1 1 . .
C C9 0.92019(11) 0.8196(2) 0.92674(18) 0.0503(5) Uani d . 1 1 . .
H H9 0.8989 0.8143 0.9748 0.060 Uiso calc R 1 1 . .
C C10 0.93107(11) 0.9478(2) 0.88954(18) 0.0482(5) Uani d . 1 1 . .
H H10 0.9163 1.0302 0.9108 0.058 Uiso calc R 1 1 . .
C C11 0.96472(10) 0.95499(17) 0.81881(15) 0.0390(4) Uani d . 1 1 . .
C C12 0.98315(8) 0.82583(15) 0.78693(13) 0.0290(3) Uani d . 1 1 . .
C C13 0.98266(11) 1.0847(2) 0.78170(17) 0.0508(5) Uani d . 1 1 . .
H H13 0.9700 1.1703 0.8020 0.061 Uiso calc R 1 1 . .

loop_
_atom_site_aniso_label
_atom_site_aniso_U_11
_atom_site_aniso_U_22
_atom_site_aniso_U_33
_atom_site_aniso_U_12
_atom_site_aniso_U_13
_atom_site_aniso_U_23
Zn1 0.02088(14) 0.02229(15) 0.03263(15) 0.000 0.00630(10) 0.000
O1 0.0577(8) 0.0624(9) 0.0399(7) -0.0299(7) 0.0174(6) -0.0169(6)
O2 0.0269(5) 0.0430(6) 0.0418(6) -0.0118(5) 0.0118(5) -0.0097(5)
O3 0.0367(7) 0.0751(10) 0.0331(6) -0.0212(6) 0.0091(5) 0.0021(6)
N1 0.0270(6) 0.0291(6) 0.0329(6) -0.0017(5) 0.0132(5) -0.0011(5)
C1 0.0248(7) 0.0271(8) 0.0398(8) -0.0029(6) 0.0081(6) -0.0056(6)
C2 0.0214(7) 0.0311(8) 0.0365(8) -0.0030(5) 0.0101(6) -0.0066(6)
C3 0.0246(7) 0.0370(8) 0.0344(8) -0.0036(6) 0.0099(6) -0.0026(6)
C4 0.0252(7) 0.0353(8) 0.0393(8) -0.0064(6) 0.0124(6) -0.0027(6)
C5 0.0450(11) 0.0793(15) 0.0469(11) -0.0162(10) 0.0210(9) 0.0023(10)
C6 0.0535(12) 0.0975(19) 0.0473(11) -0.0056(12) 0.0266(10) 0.0018(12)
C7 0.0639(15) 0.103(2) 0.0546(13) -0.0002(14) 0.0251(12) -0.0175(14)
C8 0.0395(9) 0.0452(10) 0.0427(9) -0.0084(7) 0.0235(8) -0.0055(7)
C9 0.0469(10) 0.0625(13) 0.0518(11) -0.0080(9) 0.0320(9) -0.0180(9)
C10 0.0451(10) 0.0499(11) 0.0482(10) 0.0069(8) 0.0211(9) -0.0151(8)
C11 0.0418(9) 0.0318(9) 0.0348(8) 0.0056(7) 0.0113(7) -0.0054(6)
C12 0.0271(7) 0.0263(7) 0.0275(7) 0.0009(5) 0.0082(6) -0.0016(5)
C13 0.0718(14) 0.0241(8) 0.0441(10) 0.0068(8) 0.0175(9) -0.0022(7)

loop_
_atom_type_symbol
_atom_type_description
_atom_type_scat_dispersion_real
_atom_type_scat_dispersion_imag
_atom_type_scat_source
C C 0.0033 0.0016 'International Tables Vol C Tables 4.2.6.8 and 6.1.1.4'
N N 0.0061 0.0033 'International Tables Vol C Tables 4.2.6.8 and 6.1.1.4'
O O 0.0106 0.0060 'International Tables Vol C Tables 4.2.6.8 and 6.1.1.4'
Zn Zn 0.2839 1.4301 'International Tables Vol C Tables 4.2.6.8 and 6.1.1.4'
H H 0.0000 0.0000 'International Tables Vol C Tables 4.2.6.8 and 6.1.1.4'

loop_
_geom_angle_atom_site_label_1
_geom_angle_atom_site_label_2
_geom_angle_atom_site_label_3
_geom_angle_site_symmetry_1
_geom_angle_site_symmetry_3
_geom_angle
_geom_angle_publ_flag
O2 Zn1 O2 . 2_756 123.08(8) ?
O2 Zn1 N1 . . 113.91(6) ?
O2 Zn1 N1 2_756 . 108.96(6) ?
O2 Zn1 N1 . 2_756 108.96(6) ?
O2 Zn1 N1 2_756 2_756 113.91(6) ?
N1 Zn1 N1 . 2_756 79.98(8) ?
C1 O2 Zn1 . . 105.59(11) ?
C3 O3 C5 . . 119.50(14) ?
C8 N1 C12 . . 118.32(14) ?
C8 N1 Zn1 . . 129.09(11) ?
C12 N1 Zn1 . . 112.55(10) ?
O1 C1 O2 . . 122.65(14) ?
O1 C1 C2 . . 122.14(15) ?
O2 C1 C2 . . 115.21(14) ?
C4 C2 C3 . . 119.07(14) ?
C4 C2 C1 . . 117.55(14) ?
C3 C2 C1 . . 123.39(15) ?
O3 C3 C4 . 7_656 122.92(15) ?
O3 C3 C2 . . 118.29(14) ?
C4 C3 C2 7_656 . 118.79(15) ?
C2 C4 C3 . 7_656 122.14(15) ?
C2 C4 H4 . . 118.9 ?
C3 C4 H4 7_656 . 118.9 ?
O3 C5 C6 . . 109.10(18) ?
O3 C5 H5A . . 109.9 ?
C6 C5 H5A . . 109.9 ?
O3 C5 H5B . . 109.9 ?
C6 C5 H5B . . 109.9 ?
H5A C5 H5B . . 108.3 ?
C7 C6 C5 . . 126.0(2) ?
C7 C6 H6 . . 117.0 ?
C5 C6 H6 . . 117.0 ?
C6 C7 H7A . . 120.0 ?
C6 C7 H7B . . 120.0 ?
H7A C7 H7B . . 120.0 ?
N1 C8 C9 . . 122.23(17) ?
N1 C8 H8 . . 118.9 ?
C9 C8 H8 . . 118.9 ?
C10 C9 C8 . . 119.77(16) ?
C10 C9 H9 . . 120.1 ?
C8 C9 H9 . . 120.1 ?
C9 C10 C11 . . 119.75(16) ?
C9 C10 H10 . . 120.1 ?
C11 C10 H10 . . 120.1 ?
C12 C11 C10 . . 116.75(16) ?
C12 C11 C13 . . 119.27(17) ?
C10 C11 C13 . . 123.96(16) ?
N1 C12 C11 . . 123.14(14) ?
N1 C12 C12 . 2_756 117.39(8) ?
C11 C12 C12 . 2_756 119.47(10) ?
C13 C13 C11 2_756 . 121.18(11) ?
C13 C13 H13 2_756 . 119.4 ?
C11 C13 H13 . . 119.4 ?

loop_
_geom_bond_atom_site_label_1
_geom_bond_atom_site_label_2
_geom_bond_site_symmetry_2
_geom_bond_distance
_geom_bond_publ_flag
Zn1 O2 . 1.9647(12) ?
Zn1 O2 2_756 1.9647(12) ?
Zn1 N1 . 2.0949(14) ?
Zn1 N1 2_756 2.0950(14) ?
O1 C1 . 1.232(2) ?
O2 C1 . 1.270(2) ?
O3 C3 . 1.365(2) ?
O3 C5 . 1.418(2) ?
N1 C8 . 1.333(2) ?
N1 C12 . 1.355(2) ?
C1 C2 . 1.510(2) ?
C2 C4 . 1.392(2) ?
C2 C3 . 1.402(2) ?
C3 C4 7_656 1.397(2) ?
C4 C3 7_656 1.397(2) ?
C4 H4 . 0.9300 ?
C5 C6 . 1.484(3) ?
C5 H5A . 0.9700 ?
C5 H5B . 0.9700 ?
C6 C7 . 1.285(4) ?
C6 H6 . 0.9300 ?
C7 H7A . 0.9300 ?
C7 H7B . 0.9300 ?
C8 C9 . 1.392(3) ?
C8 H8 . 0.9300 ?
C9 C10 . 1.365(3) ?
C9 H9 . 0.9300 ?
C10 C11 . 1.408(3) ?
C10 H10 . 0.9300 ?
C11 C12 . 1.404(2) ?
C11 C13 . 1.434(3) ?
C12 C12 2_756 1.444(3) ?
C13 C13 2_756 1.342(4) ?
C13 H13 . 0.9300 ?

loop_
_geom_torsion_atom_site_label_1
_geom_torsion_atom_site_label_2
_geom_torsion_atom_site_label_3
_geom_torsion_atom_site_label_4
_geom_torsion_site_symmetry_1
_geom_torsion_site_symmetry_2
_geom_torsion_site_symmetry_3
_geom_torsion_site_symmetry_4
_geom_torsion
_geom_torsion_publ_flag
O2 Zn1 O2 C1 2_756 . . . 78.15(10) ?
N1 Zn1 O2 C1 . . . . -57.33(12) ?
N1 Zn1 O2 C1 2_756 . . . -144.52(10) ?
O2 Zn1 N1 C8 . . . . 72.39(16) ?
O2 Zn1 N1 C8 2_756 . . . -69.20(15) ?
N1 Zn1 N1 C8 2_756 . . . 178.81(18) ?
O2 Zn1 N1 C12 . . . . -105.20(11) ?
O2 Zn1 N1 C12 2_756 . . . 113.21(11) ?
N1 Zn1 N1 C12 2_756 . . . 1.21(7) ?
Zn1 O2 C1 O1 . . . . -3.4(2) ?
Zn1 O2 C1 C2 . . . . 177.38(10) ?
O1 C1 C2 C4 . . . . 157.66(17) ?
O2 C1 C2 C4 . . . . -23.1(2) ?
O1 C1 C2 C3 . . . . -22.5(2) ?
O2 C1 C2 C3 . . . . 156.76(15) ?
C5 O3 C3 C4 . . . 7_656 -11.2(3) ?
C5 O3 C3 C2 . . . . 169.03(18) ?
C4 C2 C3 O3 . . . . -179.70(15) ?
C1 C2 C3 O3 . . . . 0.5(2) ?
C4 C2 C3 C4 . . . 7_656 0.5(3) ?
C1 C2 C3 C4 . . . 7_656 -179.32(14) ?
C3 C2 C4 C3 . . . 7_656 -0.5(3) ?
C1 C2 C4 C3 . . . 7_656 179.32(15) ?
C3 O3 C5 C6 . . . . -160.82(19) ?
O3 C5 C6 C7 . . . . 9.4(4) ?
C12 N1 C8 C9 . . . . 2.2(3) ?
Zn1 N1 C8 C9 . . . . -175.24(14) ?
N1 C8 C9 C10 . . . . -1.0(3) ?
C8 C9 C10 C11 . . . . -1.3(3) ?
C9 C10 C11 C12 . . . . 2.2(3) ?
C9 C10 C11 C13 . . . . -175.80(19) ?
C8 N1 C12 C11 . . . . -1.2(2) ?
Zn1 N1 C12 C11 . . . . 176.68(12) ?
C8 N1 C12 C12 . . . 2_756 178.70(17) ?
Zn1 N1 C12 C12 . . . 2_756 -3.4(2) ?
C10 C11 C12 N1 . . . . -1.0(2) ?
C13 C11 C12 N1 . . . . 177.11(15) ?
C10 C11 C12 C12 . . . 2_756 179.11(18) ?
C13 C11 C12 C12 . . . 2_756 -2.8(3) ?
C12 C11 C13 C13 . . . 2_756 -0.7(3) ?
C10 C11 C13 C13 . . . 2_756 177.2(2) ?
